data_7222649
loop_
_publ_author_name
'Utzolino, A.'
'Bluhm, K.'

_publ_section_title
;
 Zur Synthese und Kristallstruktur von manganhaltigen Boratoxiden: Mn Fe
 (B O3) O und Mn Al0.5 Y0.5 (B O3) O
;
_journal_name_full
;
Zeitschrift fuer Naturforschung, Teil B. Anorganische Chemie, Organische 
Chemie (42,1987-)
;
_journal_page_first 1146
_journal_page_last 1150
_journal_volume 50
_journal_year 1995
_chemical_formula_sum 'Al0.5 B Mn O4 Y0.5'
_chemical_name_systematic 'Mn (Al.5 Y.5) (B O3) O'
_space_group_IT_number 14
_symmetry_space_group_name_Hall '-P 2yn'
_symmetry_space_group_name_H-M 'P 1 21/n 1'
_cell_angle_alpha 90
_cell_angle_beta 90.7
_cell_angle_gamma 90
_cell_formula_units_Z 4
_cell_length_a 3.256
_cell_length_b 9.551
_cell_length_c 9.292
_cell_volume 288.942
_citation_journal_id_ASTM ZNBSEN
_cod_data_source_file Utzolino_ZNBSEN_1995_1766.cif
_cod_data_source_block Al0.5B1Mn1O4Y0.5
_cod_original_cell_volume 288.9416
_cod_original_sg_symbol_Hall '-P 2ybc (x-z,y,z)'
_cod_original_formula_sum 'Al0.5 B1 Mn1 O4 Y0.5'
_cod_database_code 7222649

loop_
_symmetry_equiv_pos_as_xyz
x,y,z
-x+1/2,y+1/2,-z+1/2
-x,-y,-z
x-1/2,-y-1/2,z-1/2

loop_
_atom_site_label
_atom_site_type_symbol
_atom_site_fract_x
_atom_site_fract_y
_atom_site_fract_z
_atom_site_occupancy
_atom_site_U_iso_or_equiv
O4 O-2 0.7848 0.0091 0.3867 1 0.0
O2 O-2 0.8241 0.2387 0.7292 1 0.0
Mn1 Mn+2 0.7842 0.11604 0.55755 0.5 0.0
O1 O-2 0.7236 0.0346 0.8724 1 0.0
Y1 Y+3 0.7842 0.11604 0.55755 0.25 0.0
Y2 Y+3 0.7788 0.09706 0.17004 0.25 0.0
B1 B+3 0.8074 0.1734 0.8615 1 0.0
Al2 Al+3 0.7788 0.09706 0.17004 0.25 0.0
O3 O-2 0.8639 0.2484 -0.0111 1 0.0
Mn2 Mn+2 0.7788 0.09706 0.17004 0.5 0.0
Al1 Al+3 0.7842 0.11604 0.55755 0.25 0.0
